data_7032978
loop_
_publ_author_name
'Lin, Cheng-Huei'
'Liao, Jia-Ling'
'Wu, Yu-Sin'
'Liao, Kuan-Yu'
'Chi, Yun'
'Chen, Chi-Lin'
'Lee, Gene-Hsiang'
'Chou, Pi-Tai'

_publ_section_title
;
 A new insight into the chemistry of iridium(iii) complexes bearing phenyl
 phenylphosphonite cyclometalate and chelating pyridyl triazolate: the
 excited-state proton transfer tautomerism via an inter-ligand PO-HN
 hydrogen bond.
;
_journal_issue 18
_journal_name_full 'Dalton transactions (Cambridge, England : 2003)'
_journal_page_first 8406
_journal_page_last 8418
_journal_paper_doi 10.1039/c4dt02922d
_journal_volume 44
_journal_year 2015
_chemical_formula_sum 'C41 H39 Cl4 Ir O2 P2 S'
_chemical_formula_weight 991.72
_chemical_name_systematic
; 
 ? 
;
_space_group_IT_number 14
_symmetry_cell_setting monoclinic
_symmetry_space_group_name_Hall '-P 2yn'
_symmetry_space_group_name_H-M 'P 1 21/n 1'
_atom_sites_solution_hydrogens geom
_atom_sites_solution_primary direct
_atom_sites_solution_secondary difmap
_audit_creation_method SHELXL-97
_cell_angle_alpha 90.00
_cell_angle_beta 92.521(2)
_cell_angle_gamma 90.00
_cell_formula_units_Z 4
_cell_length_a 9.0297(5)
_cell_length_b 10.6379(6)
_cell_length_c 40.142(2)
_cell_measurement_reflns_used 6600
_cell_measurement_temperature 150(2)
_cell_measurement_theta_max 26.45
_cell_measurement_theta_min 2.34
_cell_volume 3852.2(4)
_computing_cell_refinement 'Bruker SAINT'
_computing_data_collection 'Bruker SMART'
_computing_data_reduction 'Bruker SAINT'
_computing_molecular_graphics 'Bruker SHELXTL'
_computing_publication_material 'Bruker SHELXTL'
_computing_structure_refinement 'SHELXL-97 (Sheldrick, 1997)'
_computing_structure_solution 'SHELXS-97 (Sheldrick, 1990)'
_diffrn_ambient_temperature 150(2)
_diffrn_measured_fraction_theta_full 0.993
_diffrn_measured_fraction_theta_max 0.993
_diffrn_measurement_device_type 'BRUKER SMART APEXCCD area detector'
_diffrn_measurement_method 'omega scans'
_diffrn_radiation_monochromator graphite
_diffrn_radiation_source 'fine-focus sealed tube'
_diffrn_radiation_type MoK\a
_diffrn_radiation_wavelength 0.71073
_diffrn_reflns_av_R_equivalents 0.0412
_diffrn_reflns_av_sigmaI/netI 0.0441
_diffrn_reflns_limit_h_max 11
_diffrn_reflns_limit_h_min -11
_diffrn_reflns_limit_k_max 13
_diffrn_reflns_limit_k_min -13
_diffrn_reflns_limit_l_max 52
_diffrn_reflns_limit_l_min -50
_diffrn_reflns_number 27821
_diffrn_reflns_theta_full 27.50
_diffrn_reflns_theta_max 27.50
_diffrn_reflns_theta_min 1.02
_exptl_absorpt_coefficient_mu 3.917
_exptl_absorpt_correction_T_max 0.6954
_exptl_absorpt_correction_T_min 0.3033
_exptl_absorpt_correction_type multi-scan
_exptl_crystal_colour colorless
_exptl_crystal_density_diffrn 1.710
_exptl_crystal_density_meas ?
_exptl_crystal_density_method 'not measured'
_exptl_crystal_description block
_exptl_crystal_F_000 1968
_exptl_crystal_size_max 0.40
_exptl_crystal_size_mid 0.15
_exptl_crystal_size_min 0.10
_refine_diff_density_max 1.382
_refine_diff_density_min -1.558
_refine_diff_density_rms 0.136
_refine_ls_extinction_method none
_refine_ls_goodness_of_fit_ref 1.134
_refine_ls_hydrogen_treatment constr
_refine_ls_matrix_type full
_refine_ls_number_parameters 460
_refine_ls_number_reflns 8768
_refine_ls_number_restraints 0
_refine_ls_restrained_S_all 1.134
_refine_ls_R_factor_all 0.0441
_refine_ls_R_factor_gt 0.0359
_refine_ls_shift/su_max 0.003
_refine_ls_shift/su_mean 0.000
_refine_ls_structure_factor_coef Fsqd
_refine_ls_weighting_details 'calc w=1/[\s^2^(Fo^2^)+(0.0225P)^2^+6.7455P] where P=(Fo^2^+2Fc^2^)/3'
_refine_ls_weighting_scheme calc
_refine_ls_wR_factor_gt 0.0709
_refine_ls_wR_factor_ref 0.0733
_reflns_number_gt 7790
_reflns_number_total 8768
_reflns_threshold_expression >2sigma(I)
_cod_data_source_file c4dt02922d1.cif
_cod_data_source_block 1
_cod_depositor_comments
;
The following automatic conversions were performed:

'_symmetry_cell_setting' value 'Monoclinic' changed to 'monoclinic'
according to
/usr/data/users/saulius/crontab/automatic-downloads/rss-feeds/RSC/lib/dictionaries/cif_core.dic
dictionary named 'cif_core.dic' version 2.4.2 from 2011-04-26.

Automatic conversion script
Id: cif_fix_values 2827 2014-09-09 07:05:25Z andrius 

The following automatic conversions were performed:

'_exptl_crystal_density_meas' value 'not_measured' was changed to '?'
- the value is perceived as not measured.

Automatic conversion script
Id: cif_fix_values 3008 2015-01-20 13:52:24Z robertas 

 Adding full bibliography for 7032978--7032983.cif.
;
_cod_original_sg_symbol_H-M P2(1)/n
_cod_database_code 7032978

loop_
_symmetry_equiv_pos_as_xyz
'x, y, z'
'-x+1/2, y+1/2, -z+1/2'
'-x, -y, -z'
'x-1/2, -y-1/2, z-1/2'

loop_
_atom_site_label
_atom_site_type_symbol
_atom_site_fract_x
_atom_site_fract_y
_atom_site_fract_z
_atom_site_U_iso_or_equiv
_atom_site_adp_type
_atom_site_occupancy
_atom_site_symmetry_multiplicity
_atom_site_calc_flag
_atom_site_refinement_flags
Ir Ir 0.222086(16) 0.604806(13) 0.360096(4) 0.01532(5) Uani 1 1 d .
Cl1 Cl 0.06516(11) 0.64548(9) 0.30987(2) 0.0226(2) Uani 1 1 d .
Cl2 Cl 0.00506(11) 0.63485(9) 0.39350(3) 0.0227(2) Uani 1 1 d .
S1 S 0.14292(11) 0.39269(9) 0.34395(3) 0.0215(2) Uani 1 1 d .
P1 P 0.43496(11) 0.58118(9) 0.33527(3) 0.0169(2) Uani 1 1 d .
P2 P 0.27263(11) 0.80768(9) 0.37308(3) 0.0175(2) Uani 1 1 d .
O1 O 0.5628(3) 0.5769(2) 0.36503(7) 0.0209(6) Uani 1 1 d .
O2 O 0.4434(3) 0.8429(2) 0.36650(7) 0.0218(6) Uani 1 1 d .
C1 C 0.3552(4) 0.5469(3) 0.40006(10) 0.0188(8) Uani 1 1 d .
C2 C 0.3094(5) 0.5077(4) 0.43085(10) 0.0240(9) Uani 1 1 d .
H2 H 0.2065 0.5073 0.4349 0.029 Uiso 1 1 calc R
C3 C 0.4094(5) 0.4688(4) 0.45599(11) 0.0300(10) Uani 1 1 d .
H3 H 0.3741 0.4407 0.4767 0.036 Uiso 1 1 calc R
C4 C 0.5597(5) 0.4709(4) 0.45116(11) 0.0312(10) Uani 1 1 d .
H4 H 0.6279 0.4465 0.4687 0.037 Uiso 1 1 calc R
C5 C 0.6108(5) 0.5085(4) 0.42083(10) 0.0256(9) Uani 1 1 d .
H5 H 0.7140 0.5106 0.4171 0.031 Uiso 1 1 calc R
C6 C 0.5081(5) 0.5429(4) 0.39601(10) 0.0216(9) Uani 1 1 d .
C7 C 0.5064(4) 0.6940(4) 0.30653(10) 0.0207(9) Uani 1 1 d .
C8 C 0.6590(5) 0.7087(4) 0.30485(11) 0.0258(9) Uani 1 1 d .
H8 H 0.7246 0.6644 0.3198 0.031 Uiso 1 1 calc R
C9 C 0.7146(5) 0.7890(4) 0.28106(12) 0.0313(11) Uani 1 1 d .
H9 H 0.8187 0.7996 0.2798 0.038 Uiso 1 1 calc R
C10 C 0.6198(5) 0.8531(4) 0.25939(11) 0.0300(10) Uani 1 1 d .
H10 H 0.6588 0.9081 0.2433 0.036 Uiso 1 1 calc R
C11 C 0.4689(5) 0.8384(4) 0.26080(11) 0.0286(10) Uani 1 1 d .
H11 H 0.4041 0.8824 0.2456 0.034 Uiso 1 1 calc R
C12 C 0.4111(5) 0.7587(4) 0.28454(10) 0.0244(9) Uani 1 1 d .
H12 H 0.3069 0.7487 0.2857 0.029 Uiso 1 1 calc R
C13 C 0.4643(4) 0.4344(4) 0.31393(10) 0.0191(8) Uani 1 1 d .
C14 C 0.4252(5) 0.4238(4) 0.28028(11) 0.0259(9) Uani 1 1 d .
H14 H 0.3825 0.4935 0.2686 0.031 Uiso 1 1 calc R
C15 C 0.4479(5) 0.3127(4) 0.26370(11) 0.0316(11) Uani 1 1 d .
H15 H 0.4202 0.3056 0.2407 0.038 Uiso 1 1 calc R
C16 C 0.5109(5) 0.2117(4) 0.28054(13) 0.0355(12) Uani 1 1 d .
H16 H 0.5273 0.1353 0.2690 0.043 Uiso 1 1 calc R
C17 C 0.5501(5) 0.2208(4) 0.31390(12) 0.0338(11) Uani 1 1 d .
H17 H 0.5938 0.1509 0.3253 0.041 Uiso 1 1 calc R
C18 C 0.5261(5) 0.3320(4) 0.33095(11) 0.0278(10) Uani 1 1 d .
H18 H 0.5517 0.3380 0.3541 0.033 Uiso 1 1 calc R
C19 C 0.5331(5) 0.9268(4) 0.38501(10) 0.0238(9) Uani 1 1 d .
C20 C 0.4894(5) 1.0484(4) 0.39163(11) 0.0307(10) Uani 1 1 d .
H20 H 0.3969 1.0791 0.3828 0.037 Uiso 1 1 calc R
C21 C 0.5813(6) 1.1250(5) 0.41118(12) 0.0405(13) Uani 1 1 d .
H21 H 0.5516 1.2084 0.4161 0.049 Uiso 1 1 calc R
C22 C 0.7162(6) 1.0803(5) 0.42355(13) 0.0484(15) Uani 1 1 d .
H22 H 0.7788 1.1325 0.4373 0.058 Uiso 1 1 calc R
C23 C 0.7602(5) 0.9596(6) 0.41599(12) 0.0448(14) Uani 1 1 d .
H23 H 0.8545 0.9300 0.4239 0.054 Uiso 1 1 calc R
C24 C 0.6683(5) 0.8819(5) 0.39704(12) 0.0341(11) Uani 1 1 d .
H24 H 0.6978 0.7982 0.3923 0.041 Uiso 1 1 calc R
C25 C 0.2553(4) 0.8598(4) 0.41593(10) 0.0206(9) Uani 1 1 d .
C26 C 0.3533(5) 0.8114(4) 0.44080(10) 0.0246(9) Uani 1 1 d .
H26 H 0.4190 0.7451 0.4356 0.029 Uiso 1 1 calc R
C27 C 0.3548(5) 0.8597(4) 0.47280(11) 0.0324(11) Uani 1 1 d .
H27 H 0.4220 0.8268 0.4895 0.039 Uiso 1 1 calc R
C28 C 0.2596(6) 0.9552(5) 0.48063(12) 0.0401(12) Uani 1 1 d .
H28 H 0.2613 0.9883 0.5026 0.048 Uiso 1 1 calc R
C29 C 0.1627(6) 1.0025(5) 0.45671(12) 0.0387(12) Uani 1 1 d .
H29 H 0.0959 1.0674 0.4623 0.046 Uiso 1 1 calc R
C30 C 0.1612(5) 0.9563(4) 0.42439(11) 0.0263(9) Uani 1 1 d .
H30 H 0.0949 0.9914 0.4079 0.032 Uiso 1 1 calc R
C31 C 0.1653(4) 0.9176(3) 0.34696(10) 0.0196(8) Uani 1 1 d .
C32 C 0.2366(5) 0.9955(4) 0.32490(10) 0.0238(9) Uani 1 1 d .
H32 H 0.3418 0.9952 0.3245 0.029 Uiso 1 1 calc R
C33 C 0.1544(5) 1.0736(4) 0.30357(11) 0.0301(10) Uani 1 1 d .
H33 H 0.2030 1.1271 0.2886 0.036 Uiso 1 1 calc R
C34 C 0.0014(6) 1.0733(4) 0.30414(11) 0.0311(11) Uani 1 1 d .
H34 H -0.0551 1.1266 0.2894 0.037 Uiso 1 1 calc R
C35 C -0.0695(5) 0.9962(4) 0.32595(11) 0.0306(10) Uani 1 1 d .
H35 H -0.1746 0.9973 0.3265 0.037 Uiso 1 1 calc R
C36 C 0.0118(5) 0.9173(4) 0.34706(11) 0.0249(9) Uani 1 1 d .
H36 H -0.0375 0.8627 0.3617 0.030 Uiso 1 1 calc R
C37 C 0.1678(5) 0.2828(4) 0.37839(11) 0.0264(10) Uani 1 1 d .
H37A H 0.1800 0.1960 0.3700 0.032 Uiso 1 1 calc R
H37B H 0.2560 0.3053 0.3926 0.032 Uiso 1 1 calc R
C38 C 0.0278(5) 0.2938(4) 0.39772(11) 0.0330(11) Uani 1 1 d .
H38A H 0.0185 0.2209 0.4128 0.040 Uiso 1 1 calc R
H38B H 0.0302 0.3715 0.4113 0.040 Uiso 1 1 calc R
C39 C -0.1005(5) 0.2973(4) 0.37244(11) 0.0305(10) Uani 1 1 d .
H39A H -0.1911 0.3272 0.3830 0.037 Uiso 1 1 calc R
H39B H -0.1199 0.2121 0.3633 0.037 Uiso 1 1 calc R
C40 C -0.0602(5) 0.3867(4) 0.34456(11) 0.0263(9) Uani 1 1 d .
H40A H -0.1005 0.4716 0.3487 0.032 Uiso 1 1 calc R
H40B H -0.1023 0.3560 0.3229 0.032 Uiso 1 1 calc R
C41 C 0.0051(6) 0.3155(6) 0.52182(13) 0.0497(14) Uani 1 1 d .
H41A H -0.0002 0.3940 0.5350 0.060 Uiso 1 1 calc R
H41B H -0.0516 0.2501 0.5333 0.060 Uiso 1 1 calc R
Cl3 Cl -0.07561(19) 0.34059(16) 0.48222(4) 0.0633(4) Uani 1 1 d .
Cl4 Cl 0.18875(18) 0.26863(16) 0.52029(4) 0.0664(4) Uani 1 1 d .

loop_
_atom_site_aniso_label
_atom_site_aniso_U_11
_atom_site_aniso_U_22
_atom_site_aniso_U_33
_atom_site_aniso_U_23
_atom_site_aniso_U_13
_atom_site_aniso_U_12
Ir 0.01616(8) 0.01721(8) 0.01269(9) -0.00013(6) 0.00177(6) 0.00044(6)
Cl1 0.0218(5) 0.0265(5) 0.0191(5) 0.0055(4) -0.0026(4) -0.0019(4)
Cl2 0.0213(5) 0.0248(5) 0.0228(5) 0.0000(4) 0.0074(4) 0.0009(4)
S1 0.0237(5) 0.0205(5) 0.0206(5) -0.0012(4) 0.0038(4) -0.0019(4)
P1 0.0171(5) 0.0197(5) 0.0139(5) -0.0012(4) 0.0014(4) 0.0015(4)
P2 0.0177(5) 0.0182(5) 0.0167(5) -0.0017(4) 0.0021(4) -0.0002(4)
O1 0.0180(14) 0.0300(15) 0.0145(14) -0.0016(12) -0.0010(11) 0.0007(12)
O2 0.0174(14) 0.0245(14) 0.0237(16) -0.0058(12) 0.0035(12) -0.0032(11)
C1 0.025(2) 0.0163(19) 0.015(2) -0.0033(15) -0.0004(17) 0.0022(16)
C2 0.033(2) 0.022(2) 0.017(2) -0.0011(17) 0.0053(18) -0.0026(18)
C3 0.044(3) 0.033(2) 0.013(2) 0.0026(18) 0.000(2) -0.001(2)
C4 0.037(3) 0.034(2) 0.021(2) -0.0002(19) -0.007(2) 0.008(2)
C5 0.024(2) 0.031(2) 0.021(2) -0.0057(18) -0.0061(18) 0.0037(18)
C6 0.026(2) 0.021(2) 0.018(2) -0.0045(16) -0.0005(18) 0.0015(17)
C7 0.025(2) 0.0205(19) 0.017(2) -0.0034(16) 0.0075(17) -0.0009(17)
C8 0.019(2) 0.033(2) 0.025(2) -0.0005(19) 0.0030(18) 0.0009(18)
C9 0.021(2) 0.038(3) 0.036(3) -0.002(2) 0.012(2) -0.0070(19)
C10 0.037(3) 0.028(2) 0.025(2) -0.0005(19) 0.012(2) -0.008(2)
C11 0.035(3) 0.029(2) 0.021(2) 0.0036(18) 0.002(2) 0.000(2)
C12 0.022(2) 0.027(2) 0.024(2) -0.0004(18) 0.0012(18) 0.0006(17)
C13 0.015(2) 0.023(2) 0.019(2) -0.0036(16) 0.0027(17) -0.0008(16)
C14 0.023(2) 0.030(2) 0.025(2) -0.0035(18) 0.0042(19) -0.0017(18)
C15 0.030(2) 0.040(3) 0.025(2) -0.014(2) 0.006(2) -0.006(2)
C16 0.037(3) 0.025(2) 0.046(3) -0.015(2) 0.016(2) -0.007(2)
C17 0.035(3) 0.024(2) 0.043(3) 0.002(2) 0.008(2) 0.0021(19)
C18 0.028(2) 0.028(2) 0.028(3) -0.0023(19) 0.0039(19) 0.0016(18)
C19 0.023(2) 0.026(2) 0.021(2) 0.0012(17) 0.0014(18) -0.0095(17)
C20 0.035(3) 0.028(2) 0.028(3) 0.0006(19) 0.000(2) -0.006(2)
C21 0.055(3) 0.037(3) 0.030(3) -0.005(2) 0.003(2) -0.022(2)
C22 0.053(4) 0.062(4) 0.029(3) 0.003(3) -0.004(3) -0.038(3)
C23 0.025(3) 0.077(4) 0.032(3) 0.014(3) -0.006(2) -0.021(3)
C24 0.025(2) 0.044(3) 0.033(3) 0.007(2) 0.002(2) -0.003(2)
C25 0.022(2) 0.0203(19) 0.020(2) -0.0034(16) 0.0043(17) -0.0069(16)
C26 0.025(2) 0.022(2) 0.026(2) -0.0007(18) -0.0015(18) -0.0009(17)
C27 0.042(3) 0.034(2) 0.021(2) -0.0012(19) -0.007(2) -0.005(2)
C28 0.055(3) 0.042(3) 0.023(3) -0.012(2) 0.002(2) 0.002(2)
C29 0.048(3) 0.039(3) 0.030(3) -0.011(2) 0.005(2) 0.011(2)
C30 0.027(2) 0.030(2) 0.022(2) -0.0030(18) 0.0013(19) 0.0031(18)
C31 0.023(2) 0.0153(19) 0.021(2) -0.0023(16) 0.0014(17) 0.0009(16)
C32 0.027(2) 0.021(2) 0.023(2) -0.0039(17) -0.0007(18) -0.0033(17)
C33 0.045(3) 0.026(2) 0.020(2) 0.0031(18) 0.001(2) -0.001(2)
C34 0.048(3) 0.024(2) 0.021(2) -0.0011(18) -0.008(2) 0.006(2)
C35 0.031(2) 0.026(2) 0.035(3) -0.004(2) -0.006(2) 0.0060(19)
C36 0.028(2) 0.021(2) 0.026(2) -0.0016(17) 0.0024(19) 0.0025(17)
C37 0.034(2) 0.019(2) 0.027(2) 0.0043(17) 0.001(2) 0.0010(18)
C38 0.048(3) 0.026(2) 0.026(3) 0.0043(19) 0.008(2) -0.004(2)
C39 0.033(3) 0.024(2) 0.035(3) -0.0029(19) 0.011(2) -0.0050(19)
C40 0.021(2) 0.027(2) 0.031(3) -0.0011(18) 0.0021(19) -0.0056(17)
C41 0.057(4) 0.064(4) 0.029(3) -0.002(3) 0.008(3) -0.001(3)
Cl3 0.0757(11) 0.0708(10) 0.0421(9) 0.0030(7) -0.0106(8) 0.0006(8)
Cl4 0.0571(10) 0.0692(10) 0.0725(11) -0.0010(8) -0.0031(8) -0.0002(8)

loop_
_atom_type_symbol
_atom_type_description
_atom_type_scat_dispersion_real
_atom_type_scat_dispersion_imag
_atom_type_scat_source
C C 0.0033 0.0016 'International Tables Vol C Tables 4.2.6.8 and 6.1.1.4'
H H 0.0000 0.0000 'International Tables Vol C Tables 4.2.6.8 and 6.1.1.4'
O O 0.0106 0.0060 'International Tables Vol C Tables 4.2.6.8 and 6.1.1.4'
P P 0.1023 0.0942 'International Tables Vol C Tables 4.2.6.8 and 6.1.1.4'
S S 0.1246 0.1234 'International Tables Vol C Tables 4.2.6.8 and 6.1.1.4'
Cl Cl 0.1484 0.1585 'International Tables Vol C Tables 4.2.6.8 and 6.1.1.4'
Ir Ir -1.4442 7.9887 'International Tables Vol C Tables 4.2.6.8 and 6.1.1.4'

loop_
_geom_angle_atom_site_label_1
_geom_angle_atom_site_label_2
_geom_angle_atom_site_label_3
_geom_angle
C1 Ir P1 80.10(11)
C1 Ir P2 90.06(11)
P1 Ir P2 92.38(4)
C1 Ir Cl2 93.82(11)
P1 Ir Cl2 173.26(4)
P2 Ir Cl2 84.69(3)
C1 Ir S1 94.84(11)
P1 Ir S1 91.46(4)
P2 Ir S1 174.24(4)
Cl2 Ir S1 91.94(3)
C1 Ir Cl1 172.52(10)
P1 Ir Cl1 97.56(4)
P2 Ir Cl1 97.15(3)
Cl2 Ir Cl1 88.84(3)
S1 Ir Cl1 78.07(3)
C37 S1 C40 93.3(2)
C37 S1 Ir 111.54(14)
C40 S1 Ir 108.00(14)
O1 P1 C7 103.08(17)
O1 P1 C13 102.10(16)
C7 P1 C13 102.00(18)
O1 P1 Ir 105.96(11)
C7 P1 Ir 123.60(14)
C13 P1 Ir 117.34(13)
O2 P2 C25 101.87(16)
O2 P2 C31 104.12(17)
C25 P2 C31 106.42(18)
O2 P2 Ir 111.53(11)
C25 P2 Ir 118.90(13)
C31 P2 Ir 112.53(13)
C6 O1 P1 113.0(2)
C19 O2 P2 126.5(3)
C2 C1 C6 115.5(4)
C2 C1 Ir 126.8(3)
C6 C1 Ir 117.7(3)
C1 C2 C3 121.9(4)
C4 C3 C2 120.4(4)
C3 C4 C5 119.8(4)
C4 C5 C6 118.3(4)
C5 C6 C1 124.0(4)
C5 C6 O1 117.1(4)
C1 C6 O1 118.9(3)
C12 C7 C8 120.1(4)
C12 C7 P1 120.5(3)
C8 C7 P1 119.2(3)
C9 C8 C7 119.3(4)
C10 C9 C8 120.4(4)
C11 C10 C9 120.5(4)
C10 C11 C12 119.9(4)
C7 C12 C11 119.7(4)
C14 C13 C18 119.7(4)
C14 C13 P1 119.7(3)
C18 C13 P1 120.6(3)
C15 C14 C13 120.3(4)
C14 C15 C16 120.0(4)
C17 C16 C15 120.4(4)
C16 C17 C18 120.1(4)
C17 C18 C13 119.6(4)
C24 C19 C20 120.9(4)
C24 C19 O2 116.7(4)
C20 C19 O2 122.4(4)
C19 C20 C21 119.4(5)
C22 C21 C20 120.0(5)
C21 C22 C23 119.9(5)
C24 C23 C22 120.5(5)
C23 C24 C19 119.2(5)
C30 C25 C26 118.2(4)
C30 C25 P2 122.5(3)
C26 C25 P2 118.8(3)
C27 C26 C25 120.3(4)
C28 C27 C26 120.4(4)
C29 C28 C27 119.9(4)
C28 C29 C30 120.5(4)
C25 C30 C29 120.7(4)
C36 C31 C32 119.6(4)
C36 C31 P2 120.2(3)
C32 C31 P2 119.9(3)
C33 C32 C31 120.0(4)
C34 C33 C32 119.8(4)
C35 C34 C33 120.3(4)
C34 C35 C36 120.2(4)
C35 C36 C31 120.1(4)
C38 C37 S1 105.2(3)
C39 C38 C37 106.9(4)
C38 C39 C40 107.9(4)
C39 C40 S1 107.6(3)
Cl4 C41 Cl3 112.0(3)

loop_
_geom_bond_atom_site_label_1
_geom_bond_atom_site_label_2
_geom_bond_distance
Ir C1 2.056(4)
Ir P1 2.2179(10)
Ir P2 2.2620(10)
Ir Cl2 2.4436(10)
Ir S1 2.4458(10)
Ir Cl1 2.4513(10)
S1 C37 1.817(4)
S1 C40 1.836(4)
P1 O1 1.625(3)
P1 C7 1.804(4)
P1 C13 1.806(4)
P2 O2 1.620(3)
P2 C25 1.821(4)
P2 C31 1.821(4)
O1 C6 1.406(5)
O2 C19 1.397(5)
C1 C2 1.385(5)
C1 C6 1.398(6)
C2 C3 1.387(6)
C3 C4 1.380(6)
C4 C5 1.380(6)
C5 C6 1.381(6)
C7 C12 1.388(6)
C7 C8 1.392(6)
C8 C9 1.391(6)
C9 C10 1.375(6)
C10 C11 1.375(6)
C11 C12 1.394(6)
C13 C14 1.386(6)
C13 C18 1.390(6)
C14 C15 1.376(6)
C15 C16 1.380(7)
C16 C17 1.373(7)
C17 C18 1.389(6)
C19 C24 1.378(6)
C19 C20 1.382(6)
C20 C21 1.383(6)
C21 C22 1.379(8)
C22 C23 1.382(8)
C23 C24 1.376(7)
C25 C30 1.384(6)
C25 C26 1.403(6)
C26 C27 1.383(6)
C27 C28 1.376(7)
C28 C29 1.366(7)
C29 C30 1.387(6)
C31 C36 1.386(6)
C31 C32 1.391(6)
C32 C33 1.385(6)
C33 C34 1.383(7)
C34 C35 1.378(6)
C35 C36 1.381(6)
C37 C38 1.516(6)
C38 C39 1.507(6)
C39 C40 1.524(6)
C41 Cl4 1.736(6)
C41 Cl3 1.740(5)
